data_1515859
loop_
_publ_author_name
'Karim, Arif R.'
'Linden, Anthony'
'Baldridge, Kim K.'
'Siegel, Jay S.'

_publ_section_title
;
 Symmetry and polar-\p effects on the dynamics of enshrouded aryl-alkyne
 molecular rotors
;
_journal_issue 1
_journal_name_full 'Chemical Science'
_journal_page_first 102
_journal_paper_doi 10.1039/c0sc00117a
_journal_volume 1
_journal_year 2010
_chemical_formula_moiety 'C66 H50 O4'
_chemical_formula_sum 'C66 H50 O4'
_chemical_formula_weight 907.12
_chemical_name_systematic
;
?
;
_space_group_IT_number 9
_symmetry_cell_setting monoclinic
_symmetry_Int_Tables_number 9
_symmetry_space_group_name_Hall 'C -2yc'
_symmetry_space_group_name_H-M 'C 1 c 1'
_atom_sites_solution_hydrogens geom
_atom_sites_solution_primary direct
_atom_sites_solution_secondary difmap
_audit_creation_date 06-11-15
_audit_creation_method SHELXL-97
_cell_angle_alpha 90.00
_cell_angle_beta 92.4734(18)
_cell_angle_gamma 90.00
_cell_formula_units_Z 4
_cell_length_a 35.6175(10)
_cell_length_b 9.3960(3)
_cell_length_c 14.9250(4)
_cell_measurement_reflns_used 4677
_cell_measurement_temperature 160(1)
_cell_measurement_theta_max 25.0
_cell_measurement_theta_min 2.0
_cell_volume 4990.2(3)
_computing_cell_refinement 'DENZO-SMN (Otwinowski & Minor, 1997)'
_computing_data_collection 'COLLECT (Nonius, 2000)'
_computing_data_reduction 'DENZO-SMN and SCALEPACK (Otwinowski & Minor, 1997)'
_computing_molecular_graphics 'ORTEPII (Johnson, 1976)'
_computing_publication_material 'SHELXL97 and PLATON (Spek, 2006)'
_computing_structure_refinement 'SHELXL97 (Sheldrick, 1997)'
_computing_structure_solution 'SIR92 (Altomare et al., 1994)'
_diffrn_ambient_temperature 160(1)
_diffrn_detector '65 mm CCD camera on \k goniostat'
_diffrn_detector_area_resol_mean 9
_diffrn_measured_fraction_theta_full 0.999
_diffrn_measured_fraction_theta_max 0.999
_diffrn_measurement_device_type 'Nonius KappaCCD area-detector diffractometer'
_diffrn_measurement_method '\w scans with \k offsets'
_diffrn_radiation_monochromator 'horizontally mounted graphite crystal'
_diffrn_radiation_source 'Nonius FR590 sealed tube generator'
_diffrn_radiation_type 'Mo K\a'
_diffrn_radiation_wavelength 0.71073
_diffrn_reflns_av_R_equivalents 0.0900
_diffrn_reflns_av_sigmaI/netI 0.0460
_diffrn_reflns_limit_h_max 42
_diffrn_reflns_limit_h_min 0
_diffrn_reflns_limit_k_max 11
_diffrn_reflns_limit_k_min 0
_diffrn_reflns_limit_l_max 17
_diffrn_reflns_limit_l_min -17
_diffrn_reflns_number 36176
_diffrn_reflns_theta_full 25.04
_diffrn_reflns_theta_max 25.04
_diffrn_reflns_theta_min 2.24
_diffrn_standards_decay_% 0
_diffrn_standards_number 0
_exptl_absorpt_coefficient_mu 0.0737
_exptl_absorpt_correction_type none
_exptl_crystal_colour colourless
_exptl_crystal_density_diffrn 1.207
_exptl_crystal_density_method 'not measured'
_exptl_crystal_description prism
_exptl_crystal_F_000 1912
_exptl_crystal_size_max 0.23
_exptl_crystal_size_mid 0.18
_exptl_crystal_size_min 0.13
_refine_diff_density_max 0.399
_refine_diff_density_min -0.280
_refine_diff_density_rms 0.089
_refine_ls_abs_structure_details 'Flack & Bernardinelli (2000), ? Friedel pairs'
_refine_ls_abs_structure_Flack 1(2)
_refine_ls_extinction_method none
_refine_ls_goodness_of_fit_ref 1.073
_refine_ls_hydrogen_treatment constr
_refine_ls_matrix_type full
_refine_ls_number_parameters 639
_refine_ls_number_reflns 4402
_refine_ls_number_restraints 2
_refine_ls_restrained_S_all 1.072
_refine_ls_R_factor_all 0.0807
_refine_ls_R_factor_gt 0.0724
_refine_ls_shift/su_max 0.001
_refine_ls_shift/su_mean 0.000
_refine_ls_structure_factor_coef Fsqd
_refine_ls_weighting_details 'w=1/[\s^2^(Fo^2^)+(0.1465P)^2^+0.7217P] where P=(Fo^2^+2Fc^2^)/3'
_refine_ls_weighting_scheme calc
_refine_ls_wR_factor_gt 0.1797
_refine_ls_wR_factor_ref 0.1890
_reflns_number_gt 3928
_reflns_number_total 4402
_reflns_threshold_expression 'I > 2\s(I)'
_cod_data_source_file c0sc00117a.txt
_cod_data_source_block SG0639
_cod_database_code 1515859

loop_
_symmetry_equiv_pos_as_xyz
'x, y, z'
'x, -y, z+1/2'
'x+1/2, y+1/2, z'
'x+1/2, -y+1/2, z+1/2'

loop_
_atom_site_label
_atom_site_type_symbol
_atom_site_fract_x
_atom_site_fract_y
_atom_site_fract_z
_atom_site_U_iso_or_equiv
_atom_site_adp_type
_atom_site_occupancy
_atom_site_symmetry_multiplicity
_atom_site_calc_flag
_atom_site_refinement_flags
O1 O 0.60147(10) 0.4862(4) 0.5021(3) 0.0407(8) Uani 1 1 d .
O2 O 0.39254(10) 0.7216(4) 0.4020(3) 0.0496(10) Uani 1 1 d .
O3 O 0.13390(10) 0.0990(5) 0.8014(3) 0.0584(12) Uani 1 1 d .
O4 O 0.34103(9) -0.2224(4) 0.8386(3) 0.0416(9) Uani 1 1 d .
C1 C 0.49899(13) -0.0215(5) 0.6848(3) 0.0267(9) Uani 1 1 d .
C2 C 0.49013(12) -0.1422(5) 0.7358(3) 0.0286(10) Uani 1 1 d .
C3 C 0.51832(14) -0.2384(5) 0.7624(3) 0.0345(11) Uani 1 1 d .
H3 H 0.5126 -0.3197 0.7970 0.041 Uiso 1 1 calc R
C4 C 0.55489(13) -0.2140(6) 0.7375(3) 0.0335(11) Uani 1 1 d .
H4 H 0.5741 -0.2802 0.7540 0.040 Uiso 1 1 calc R
C5 C 0.56339(13) -0.0943(5) 0.6890(3) 0.0306(10) Uani 1 1 d .
H5 H 0.5887 -0.0790 0.6735 0.037 Uiso 1 1 calc R
C6 C 0.53633(12) 0.0043(5) 0.6622(3) 0.0278(10) Uani 1 1 d .
C7 C 0.54911(12) 0.1365(5) 0.6154(3) 0.0286(10) Uani 1 1 d .
C8 C 0.56428(12) 0.1277(5) 0.5301(3) 0.0273(10) Uani 1 1 d .
C9 C 0.58042(12) 0.2497(5) 0.4941(3) 0.0300(10) Uani 1 1 d .
H9 H 0.5903 0.2456 0.4360 0.036 Uiso 1 1 calc R
C10 C 0.58228(13) 0.3755(5) 0.5414(3) 0.0324(10) Uani 1 1 d .
C11 C 0.56688(14) 0.3838(5) 0.6242(3) 0.0357(11) Uani 1 1 d .
H11 H 0.5675 0.4717 0.6556 0.043 Uiso 1 1 calc R
C12 C 0.55036(14) 0.2650(5) 0.6628(3) 0.0347(11) Uani 1 1 d .
C13 C 0.56494(15) -0.0081(6) 0.4778(3) 0.0390(12) Uani 1 1 d .
H131 H 0.5610 0.0128 0.4138 0.058 Uiso 1 1 calc R
H132 H 0.5449 -0.0712 0.4972 0.058 Uiso 1 1 calc R
H133 H 0.5893 -0.0548 0.4882 0.058 Uiso 1 1 calc R
C14 C 0.5360(2) 0.2801(7) 0.7532(4) 0.0554(16) Uani 1 1 d .
H141 H 0.5085 0.2842 0.7491 0.083 Uiso 1 1 calc R
H142 H 0.5459 0.3678 0.7808 0.083 Uiso 1 1 calc R
H143 H 0.5441 0.1983 0.7900 0.083 Uiso 1 1 calc R
C15 C 0.58639(14) 0.6229(5) 0.5172(4) 0.0409(12) Uani 1 1 d .
H151 H 0.6010 0.6951 0.4852 0.049 Uiso 1 1 calc R
H152 H 0.5885 0.6450 0.5821 0.049 Uiso 1 1 calc R
C16 C 0.54719(14) 0.6292(5) 0.4860(4) 0.0371(11) Uani 1 1 d .
C17 C 0.51524(15) 0.6173(6) 0.4565(4) 0.0405(12) Uani 1 1 d .
C18 C 0.47988(16) 0.6069(6) 0.4209(4) 0.0440(13) Uani 1 1 d .
C19 C 0.44815(16) 0.6016(6) 0.3871(4) 0.0442(13) Uani 1 1 d .
C20 C 0.40905(16) 0.6052(7) 0.3561(4) 0.0446(13) Uani 1 1 d .
H201 H 0.4069 0.6200 0.2904 0.054 Uiso 1 1 calc R
H202 H 0.3964 0.5148 0.3705 0.054 Uiso 1 1 calc R
C21 C 0.35537(13) 0.7058(6) 0.4234(4) 0.0372(12) Uani 1 1 d .
C22 C 0.34516(14) 0.7802(5) 0.4987(4) 0.0394(12) Uani 1 1 d .
H22 H 0.3631 0.8384 0.5303 0.047 Uiso 1 1 calc R
C23 C 0.30848(14) 0.7695(5) 0.5282(4) 0.0355(11) Uani 1 1 d .
C24 C 0.28300(13) 0.6814(5) 0.4812(3) 0.0309(11) Uani 1 1 d .
C25 C 0.29360(13) 0.6060(5) 0.4046(3) 0.0321(11) Uani 1 1 d .
C26 C 0.33049(14) 0.6203(6) 0.3764(3) 0.0355(12) Uani 1 1 d .
H26 H 0.3382 0.5708 0.3247 0.043 Uiso 1 1 calc R
C27 C 0.29681(16) 0.8452(7) 0.6121(5) 0.0544(16) Uani 1 1 d .
H271 H 0.2828 0.9316 0.5954 0.082 Uiso 1 1 calc R
H272 H 0.3192 0.8708 0.6490 0.082 Uiso 1 1 calc R
H273 H 0.2809 0.7821 0.6463 0.082 Uiso 1 1 calc R
C28 C 0.26665(16) 0.5114(7) 0.3526(4) 0.0461(13) Uani 1 1 d .
H281 H 0.2560 0.4416 0.3932 0.069 Uiso 1 1 calc R
H282 H 0.2800 0.4616 0.3058 0.069 Uiso 1 1 calc R
H283 H 0.2464 0.5692 0.3249 0.069 Uiso 1 1 calc R
C29 C 0.23496(12) 0.5477(5) 0.5671(3) 0.0255(9) Uani 1 1 d .
C30 C 0.24387(13) 0.6633(5) 0.5113(3) 0.0290(10) Uani 1 1 d .
C31 C 0.21650(14) 0.7600(5) 0.4868(4) 0.0371(12) Uani 1 1 d .
H31 H 0.2227 0.8393 0.4508 0.045 Uiso 1 1 calc R
C32 C 0.17999(13) 0.7445(5) 0.5133(3) 0.0372(12) Uani 1 1 d .
H32 H 0.1614 0.8130 0.4961 0.045 Uiso 1 1 calc R
C33 C 0.17085(13) 0.6299(5) 0.5643(4) 0.0333(11) Uani 1 1 d .
H33 H 0.1455 0.6182 0.5805 0.040 Uiso 1 1 calc R
C34 C 0.19772(12) 0.5290(5) 0.5935(3) 0.0273(10) Uani 1 1 d .
C35 C 0.18449(12) 0.4091(5) 0.6491(3) 0.0269(10) Uani 1 1 d .
C36 C 0.17064(13) 0.4380(6) 0.7343(3) 0.0354(11) Uani 1 1 d .
C37 C 0.15489(14) 0.3316(6) 0.7823(3) 0.0389(12) Uani 1 1 d .
H37 H 0.1455 0.3517 0.8396 0.047 Uiso 1 1 calc R
C38 C 0.15240(12) 0.1966(6) 0.7489(3) 0.0388(13) Uani 1 1 d .
C39 C 0.16675(14) 0.1643(6) 0.6667(4) 0.0384(12) Uani 1 1 d .
H39 H 0.1654 0.0695 0.6446 0.046 Uiso 1 1 calc R
C40 C 0.18328(13) 0.2712(5) 0.6161(3) 0.0315(11) Uani 1 1 d .
C41 C 0.17193(18) 0.5854(7) 0.7734(4) 0.0548(16) Uani 1 1 d .
H411 H 0.1494 0.6379 0.7532 0.082 Uiso 1 1 calc R
H412 H 0.1943 0.6351 0.7536 0.082 Uiso 1 1 calc R
H413 H 0.1730 0.5793 0.8390 0.082 Uiso 1 1 calc R
C42 C 0.19729(19) 0.2314(6) 0.5256(4) 0.0496(14) Uani 1 1 d .
H421 H 0.1898 0.3047 0.4817 0.074 Uiso 1 1 calc R
H422 H 0.1865 0.1397 0.5068 0.074 Uiso 1 1 calc R
H423 H 0.2248 0.2239 0.5295 0.074 Uiso 1 1 calc R
C43 C 0.14299(14) -0.0458(6) 0.7912(4) 0.0480(14) Uani 1 1 d .
H431 H 0.1365 -0.0758 0.7288 0.058 Uiso 1 1 calc R
H432 H 0.1280 -0.1037 0.8319 0.058 Uiso 1 1 calc R
C44 C 0.18252(15) -0.0707(5) 0.8109(4) 0.0385(11) Uani 1 1 d .
C45 C 0.21539(14) -0.0837(5) 0.8283(3) 0.0350(11) Uani 1 1 d .
C46 C 0.25309(14) -0.0971(5) 0.8525(4) 0.0348(11) Uani 1 1 d .
C47 C 0.28553(15) -0.1094(6) 0.8743(4) 0.0376(12) Uani 1 1 d .
C48 C 0.32503(14) -0.1215(6) 0.8975(4) 0.0400(13) Uani 1 1 d .
H481 H 0.3374 -0.0278 0.8914 0.048 Uiso 1 1 calc R
H482 H 0.3287 -0.1534 0.9605 0.048 Uiso 1 1 calc R
C49 C 0.37830(13) -0.2032(5) 0.8189(3) 0.0333(11) Uani 1 1 d .
C50 C 0.38933(14) -0.2672(5) 0.7397(3) 0.0335(11) Uani 1 1 d .
H50 H 0.3720 -0.3232 0.7049 0.040 Uiso 1 1 calc R
C51 C 0.42575(14) -0.2487(5) 0.7122(3) 0.0326(11) Uani 1 1 d .
C52 C 0.45090(13) -0.1659(5) 0.7655(3) 0.0293(10) Uani 1 1 d .
C53 C 0.43986(14) -0.1056(5) 0.8454(3) 0.0337(11) Uani 1 1 d .
C54 C 0.40305(14) -0.1257(6) 0.8714(3) 0.0339(11) Uani 1 1 d .
H54 H 0.3952 -0.0854 0.9259 0.041 Uiso 1 1 calc R
C55 C 0.43764(16) -0.3137(7) 0.6261(4) 0.0472(14) Uani 1 1 d .
H551 H 0.4488 -0.2402 0.5890 0.071 Uiso 1 1 calc R
H552 H 0.4157 -0.3548 0.5937 0.071 Uiso 1 1 calc R
H553 H 0.4562 -0.3886 0.6392 0.071 Uiso 1 1 calc R
C56 C 0.46646(15) -0.0202(7) 0.9044(4) 0.0468(14) Uani 1 1 d .
H561 H 0.4526 0.0254 0.9519 0.070 Uiso 1 1 calc R
H562 H 0.4784 0.0529 0.8685 0.070 Uiso 1 1 calc R
H563 H 0.4858 -0.0831 0.9313 0.070 Uiso 1 1 calc R
C57 C 0.46789(12) 0.0709(5) 0.6599(3) 0.0300(10) Uani 1 1 d .
C58 C 0.43858(12) 0.1330(5) 0.6456(3) 0.0275(10) Uani 1 1 d .
C59 C 0.40264(12) 0.1989(5) 0.6353(3) 0.0257(9) Uani 1 1 d .
C60 C 0.39567(12) 0.3201(5) 0.5815(3) 0.0296(10) Uani 1 1 d .
H60 H 0.4156 0.3603 0.5495 0.036 Uiso 1 1 calc R
C61 C 0.36097(13) 0.3804(5) 0.5746(3) 0.0292(10) Uani 1 1 d .
H61 H 0.3572 0.4631 0.5388 0.035 Uiso 1 1 calc R
C62 C 0.33067(12) 0.3230(5) 0.6193(3) 0.0249(9) Uani 1 1 d .
C63 C 0.33682(12) 0.2032(5) 0.6722(3) 0.0288(10) Uani 1 1 d .
H63 H 0.3166 0.1624 0.7028 0.035 Uiso 1 1 calc R
C64 C 0.37259(13) 0.1423(5) 0.6808(3) 0.0279(10) Uani 1 1 d .
H64 H 0.3765 0.0613 0.7181 0.034 Uiso 1 1 calc R
C65 C 0.29436(12) 0.3906(5) 0.6095(3) 0.0248(9) Uani 1 1 d .
C66 C 0.26543(12) 0.4537(5) 0.5941(3) 0.0250(9) Uani 1 1 d .

loop_
_atom_site_aniso_label
_atom_site_aniso_U_11
_atom_site_aniso_U_22
_atom_site_aniso_U_33
_atom_site_aniso_U_23
_atom_site_aniso_U_13
_atom_site_aniso_U_12
O1 0.0275(18) 0.0321(18) 0.064(2) 0.0035(16) 0.0171(15) -0.0006(15)
O2 0.025(2) 0.049(2) 0.076(3) 0.009(2) 0.0132(18) -0.0031(16)
O3 0.028(2) 0.070(3) 0.079(3) 0.045(2) 0.0172(19) 0.0093(18)
O4 0.0194(18) 0.042(2) 0.065(2) -0.0005(17) 0.0160(15) -0.0021(14)
C1 0.023(2) 0.026(2) 0.030(2) 0.0005(18) -0.0018(17) 0.0089(18)
C2 0.015(2) 0.039(3) 0.032(2) -0.002(2) -0.0016(18) 0.0072(19)
C3 0.031(3) 0.033(3) 0.039(3) 0.006(2) 0.004(2) 0.008(2)
C4 0.022(2) 0.040(3) 0.039(3) 0.001(2) -0.0028(19) 0.016(2)
C5 0.018(2) 0.036(3) 0.038(2) 0.006(2) 0.0015(18) 0.0025(19)
C6 0.019(2) 0.031(2) 0.034(2) -0.0038(19) -0.0007(17) 0.0076(18)
C7 0.015(2) 0.034(3) 0.038(2) 0.0051(19) 0.0030(18) 0.0065(18)
C8 0.013(2) 0.034(2) 0.035(2) 0.0015(19) -0.0019(17) 0.0069(18)
C9 0.016(2) 0.040(3) 0.033(2) 0.0040(19) 0.0021(17) 0.0031(19)
C10 0.022(2) 0.031(3) 0.045(3) 0.005(2) 0.0036(19) 0.0016(19)
C11 0.031(3) 0.030(2) 0.047(3) -0.002(2) 0.008(2) 0.002(2)
C12 0.027(2) 0.034(3) 0.043(3) -0.003(2) 0.006(2) 0.004(2)
C13 0.034(3) 0.038(3) 0.045(3) -0.002(2) 0.002(2) -0.001(2)
C14 0.068(4) 0.047(3) 0.053(3) -0.007(3) 0.020(3) -0.010(3)
C15 0.032(3) 0.031(3) 0.060(3) 0.001(2) 0.008(2) -0.003(2)
C16 0.029(3) 0.034(3) 0.049(3) 0.009(2) 0.007(2) 0.004(2)
C17 0.033(3) 0.037(3) 0.052(3) 0.011(2) 0.011(2) 0.004(2)
C18 0.033(3) 0.051(3) 0.048(3) 0.011(2) 0.009(2) 0.006(2)
C19 0.038(3) 0.053(3) 0.042(3) 0.010(2) 0.009(2) 0.001(2)
C20 0.033(3) 0.059(4) 0.042(3) 0.013(3) 0.006(2) 0.004(2)
C21 0.025(3) 0.032(3) 0.055(3) 0.016(2) 0.007(2) 0.002(2)
C22 0.025(3) 0.030(3) 0.063(3) 0.005(2) -0.002(2) 0.000(2)
C23 0.027(3) 0.030(3) 0.050(3) 0.007(2) 0.003(2) 0.003(2)
C24 0.018(2) 0.030(2) 0.045(3) 0.013(2) 0.0004(19) 0.0026(19)
C25 0.026(3) 0.038(3) 0.032(2) 0.012(2) -0.0022(19) 0.000(2)
C26 0.029(3) 0.043(3) 0.034(3) 0.009(2) 0.002(2) 0.002(2)
C27 0.031(3) 0.045(3) 0.087(4) -0.023(3) 0.004(3) 0.000(2)
C28 0.037(3) 0.059(4) 0.041(3) 0.001(3) -0.006(2) 0.000(3)
C29 0.018(2) 0.029(2) 0.030(2) -0.0025(18) -0.0025(17) 0.0040(17)
C30 0.024(2) 0.026(2) 0.036(2) 0.0043(19) -0.0021(18) 0.0011(19)
C31 0.026(3) 0.034(3) 0.050(3) 0.011(2) -0.002(2) 0.006(2)
C32 0.023(3) 0.036(3) 0.052(3) 0.012(2) 0.002(2) 0.009(2)
C33 0.013(2) 0.034(3) 0.052(3) 0.003(2) -0.0026(19) 0.0078(19)
C34 0.015(2) 0.030(2) 0.036(2) -0.002(2) -0.0063(17) 0.0038(18)
C35 0.012(2) 0.036(2) 0.032(2) 0.0033(19) -0.0041(17) 0.0035(17)
C36 0.018(2) 0.052(3) 0.035(2) 0.003(2) -0.0018(18) 0.010(2)
C37 0.029(3) 0.052(3) 0.036(3) 0.010(2) 0.004(2) 0.015(2)
C38 0.015(2) 0.057(4) 0.044(3) 0.028(3) 0.0046(19) 0.011(2)
C39 0.031(3) 0.029(3) 0.055(3) 0.014(2) -0.007(2) 0.001(2)
C40 0.023(2) 0.041(3) 0.030(2) 0.007(2) 0.0001(18) 0.001(2)
C41 0.054(4) 0.065(4) 0.045(3) -0.019(3) 0.003(3) 0.009(3)
C42 0.066(4) 0.035(3) 0.049(3) -0.001(2) 0.006(3) 0.001(3)
C43 0.025(3) 0.051(3) 0.068(4) 0.031(3) -0.001(2) -0.002(2)
C44 0.035(3) 0.032(3) 0.047(3) 0.012(2) -0.003(2) -0.001(2)
C45 0.027(3) 0.031(3) 0.046(3) 0.007(2) 0.003(2) 0.0019(19)
C46 0.024(3) 0.034(3) 0.047(3) 0.002(2) 0.006(2) 0.0065(19)
C47 0.030(3) 0.040(3) 0.043(3) 0.003(2) 0.009(2) 0.003(2)
C48 0.022(3) 0.051(3) 0.048(3) 0.000(2) 0.010(2) 0.008(2)
C49 0.022(2) 0.033(3) 0.046(3) 0.009(2) 0.010(2) 0.006(2)
C50 0.028(3) 0.027(2) 0.046(3) -0.002(2) 0.001(2) -0.001(2)
C51 0.025(2) 0.029(2) 0.044(3) 0.004(2) 0.003(2) 0.0065(19)
C52 0.026(3) 0.029(2) 0.033(2) 0.0037(19) 0.0009(19) 0.0086(19)
C53 0.025(3) 0.042(3) 0.034(2) 0.008(2) 0.0022(19) 0.005(2)
C54 0.027(3) 0.043(3) 0.032(2) 0.007(2) 0.006(2) 0.008(2)
C55 0.034(3) 0.052(3) 0.056(3) -0.022(3) 0.006(2) 0.003(2)
C56 0.032(3) 0.068(4) 0.041(3) -0.012(3) 0.003(2) -0.002(3)
C57 0.019(2) 0.037(3) 0.034(2) 0.003(2) 0.0029(19) 0.003(2)
C58 0.020(2) 0.036(3) 0.028(2) 0.0019(18) 0.0036(18) 0.0050(19)
C59 0.017(2) 0.030(2) 0.031(2) 0.0001(18) 0.0010(17) 0.0075(18)
C60 0.019(2) 0.035(3) 0.035(2) 0.010(2) 0.0052(18) 0.0018(19)
C61 0.022(2) 0.029(2) 0.037(2) 0.0107(19) -0.0031(18) 0.0063(18)
C62 0.020(2) 0.027(2) 0.028(2) -0.0004(17) -0.0018(17) 0.0072(18)
C63 0.019(2) 0.030(2) 0.038(2) 0.0032(19) 0.0023(18) 0.0041(18)
C64 0.027(2) 0.023(2) 0.034(2) 0.0063(18) 0.0006(19) 0.0069(18)
C65 0.014(2) 0.029(2) 0.032(2) 0.0027(18) 0.0000(17) 0.0054(17)
C66 0.020(2) 0.029(2) 0.026(2) 0.0024(18) 0.0020(16) 0.0011(19)

loop_
_atom_type_symbol
_atom_type_description
_atom_type_number_in_cell
_atom_type_scat_dispersion_real
_atom_type_scat_dispersion_imag
_atom_type_scat_source
C C 264 0.0033 0.0016
; International Tables for Crystallography (1992).
Vol. C, Tables 4.2.6.8 and 6.1.1.4
;
H H 200 0.0000 0.0000
; International Tables for Crystallography (1992).
Vol. C, Tables 4.2.6.8 and 6.1.1.4
;
O O 16 0.0106 0.0060
; International Tables for Crystallography (1992).
Vol. C, Tables 4.2.6.8 and 6.1.1.4
;

loop_
_geom_angle_atom_site_label_1
_geom_angle_atom_site_label_2
_geom_angle_atom_site_label_3
_geom_angle
C10 O1 C15 114.6(4)
C21 O2 C20 116.5(4)
C38 O3 C43 117.3(4)
C49 O4 C48 117.1(4)
C6 C1 C2 120.3(4)
C6 C1 C57 123.9(4)
C2 C1 C57 115.8(4)
C3 C2 C1 120.0(4)
C3 C2 C52 119.2(4)
C1 C2 C52 120.8(4)
C4 C3 C2 119.2(4)
C4 C3 H3 120.4
C2 C3 H3 120.4
C5 C4 C3 120.3(4)
C5 C4 H4 119.8
C3 C4 H4 119.8
C4 C5 C6 122.2(4)
C4 C5 H5 118.9
C6 C5 H5 118.9
C5 C6 C1 117.9(4)
C5 C6 C7 117.8(4)
C1 C6 C7 124.2(4)
C12 C7 C8 120.2(4)
C12 C7 C6 118.7(4)
C8 C7 C6 120.5(4)
C9 C8 C7 118.6(4)
C9 C8 C13 118.8(4)
C7 C8 C13 122.5(4)
C10 C9 C8 121.2(4)
C10 C9 H9 119.4
C8 C9 H9 119.4
C11 C10 C9 119.8(4)
C11 C10 O1 124.0(4)
C9 C10 O1 116.2(4)
C10 C11 C12 121.1(5)
C10 C11 H11 119.4
C12 C11 H11 119.4
C11 C12 C7 119.0(4)
C11 C12 C14 118.1(5)
C7 C12 C14 122.9(5)
C8 C13 H131 109.5
C8 C13 H132 109.5
H131 C13 H132 109.5
C8 C13 H133 109.5
H131 C13 H133 109.5
H132 C13 H133 109.5
C12 C14 H141 109.5
C12 C14 H142 109.5
H141 C14 H142 109.5
C12 C14 H143 109.5
H141 C14 H143 109.5
H142 C14 H143 109.5
O1 C15 C16 110.6(4)
O1 C15 H151 109.5
C16 C15 H151 109.5
O1 C15 H152 109.5
C16 C15 H152 109.5
H151 C15 H152 108.1
C17 C16 C15 171.9(5)
C16 C17 C18 177.9(6)
C19 C18 C17 177.8(6)
C18 C19 C20 173.1(6)
O2 C20 C19 105.9(5)
O2 C20 H201 110.6
C19 C20 H201 110.6
O2 C20 H202 110.6
C19 C20 H202 110.6
H201 C20 H202 108.7
C26 C21 O2 123.3(5)
C26 C21 C22 121.7(5)
O2 C21 C22 114.9(5)
C21 C22 C23 120.0(5)
C21 C22 H22 120.0
C23 C22 H22 120.0
C24 C23 C22 118.7(5)
C24 C23 C27 119.9(4)
C22 C23 C27 121.3(5)
C23 C24 C25 121.0(4)
C23 C24 C30 120.8(4)
C25 C24 C30 118.3(4)
C26 C25 C24 118.8(5)
C26 C25 C28 119.2(5)
C24 C25 C28 121.9(4)
C21 C26 C25 119.8(5)
C21 C26 H26 120.1
C25 C26 H26 120.1
C23 C27 H271 109.5
C23 C27 H272 109.5
H271 C27 H272 109.5
C23 C27 H273 109.5
H271 C27 H273 109.5
H272 C27 H273 109.5
C25 C28 H281 109.5
C25 C28 H282 109.5
H281 C28 H282 109.5
C25 C28 H283 109.5
H281 C28 H283 109.5
H282 C28 H283 109.5
C34 C29 C30 119.9(4)
C34 C29 C66 123.4(4)
C30 C29 C66 116.7(4)
C31 C30 C29 119.4(4)
C31 C30 C24 120.5(4)
C29 C30 C24 120.1(4)
C30 C31 C32 121.4(5)
C30 C31 H31 119.3
C32 C31 H31 119.3
C33 C32 C31 119.5(4)
C33 C32 H32 120.3
C31 C32 H32 120.3
C32 C33 C34 122.0(4)
C32 C33 H33 119.0
C34 C33 H33 119.0
C33 C34 C29 117.8(4)
C33 C34 C35 117.2(4)
C29 C34 C35 125.1(4)
C40 C35 C36 119.6(4)
C40 C35 C34 121.0(4)
C36 C35 C34 119.2(4)
C37 C36 C35 120.0(5)
C37 C36 C41 118.5(5)
C35 C36 C41 121.5(5)
C38 C37 C36 120.8(5)
C38 C37 H37 119.6
C36 C37 H37 119.6
C37 C38 C39 120.5(5)
C37 C38 O3 115.6(5)
C39 C38 O3 123.8(6)
C38 C39 C40 120.0(5)
C38 C39 H39 120.0
C40 C39 H39 120.0
C35 C40 C39 119.1(5)
C35 C40 C42 122.9(4)
C39 C40 C42 117.9(5)
C36 C41 H411 109.5
C36 C41 H412 109.5
H411 C41 H412 109.5
C36 C41 H413 109.5
H411 C41 H413 109.5
H412 C41 H413 109.5
C40 C42 H421 109.5
C40 C42 H422 109.5
H421 C42 H422 109.5
C40 C42 H423 109.5
H421 C42 H423 109.5
H422 C42 H423 109.5
O3 C43 C44 111.2(5)
O3 C43 H431 109.4
C44 C43 H431 109.4
O3 C43 H432 109.4
C44 C43 H432 109.4
H431 C43 H432 108.0
C45 C44 C43 176.5(6)
C44 C45 C46 177.3(6)
C47 C46 C45 179.3(6)
C46 C47 C48 177.9(6)
O4 C48 C47 108.4(4)
O4 C48 H481 110.0
C47 C48 H481 110.0
O4 C48 H482 110.0
C47 C48 H482 110.0
H481 C48 H482 108.4
C54 C49 O4 123.3(5)
C54 C49 C50 121.2(4)
O4 C49 C50 115.6(4)
C51 C50 C49 119.8(5)
C51 C50 H50 120.1
C49 C50 H50 120.1
C50 C51 C52 118.8(4)
C50 C51 C55 120.3(4)
C52 C51 C55 120.9(4)
C53 C52 C51 120.9(4)
C53 C52 C2 119.5(4)
C51 C52 C2 119.6(4)
C52 C53 C54 119.1(5)
C52 C53 C56 121.7(5)
C54 C53 C56 119.2(5)
C49 C54 C53 120.2(5)
C49 C54 H54 119.9
C53 C54 H54 119.9
C51 C55 H551 109.5
C51 C55 H552 109.5
H551 C55 H552 109.5
C51 C55 H553 109.5
H551 C55 H553 109.5
H552 C55 H553 109.5
C53 C56 H561 109.5
C53 C56 H562 109.5
H561 C56 H562 109.5
C53 C56 H563 109.5
H561 C56 H563 109.5
H562 C56 H563 109.5
C58 C57 C1 169.9(5)
C57 C58 C59 174.7(5)
C64 C59 C60 117.7(4)
C64 C59 C58 119.1(4)
C60 C59 C58 123.2(4)
C61 C60 C59 121.1(4)
C61 C60 H60 119.4
C59 C60 H60 119.4
C60 C61 C62 121.3(4)
C60 C61 H61 119.3
C62 C61 H61 119.3
C63 C62 C61 118.5(4)
C63 C62 C65 122.3(4)
C61 C62 C65 119.2(4)
C62 C63 C64 120.3(4)
C62 C63 H63 119.8
C64 C63 H63 119.8
C59 C64 C63 121.0(4)
C59 C64 H64 119.5
C63 C64 H64 119.5
C66 C65 C62 173.6(5)
C65 C66 C29 169.4(5)

loop_
_geom_bond_atom_site_label_1
_geom_bond_atom_site_label_2
_geom_bond_distance
O1 C10 1.388(6)
O1 C15 1.414(6)
O2 C21 1.383(6)
O2 C20 1.431(7)
O3 C38 1.391(6)
O3 C43 1.408(7)
O4 C49 1.384(6)
O4 C48 1.429(6)
C1 C6 1.407(6)
C1 C2 1.409(7)
C1 C57 1.443(6)
C2 C3 1.396(6)
C2 C52 1.500(6)
C3 C4 1.389(7)
C3 H3 0.9500
C4 C5 1.378(7)
C4 H4 0.9500
C5 C6 1.384(6)
C5 H5 0.9500
C6 C7 1.505(7)
C7 C12 1.400(7)
C7 C8 1.406(7)
C8 C9 1.400(7)
C8 C13 1.496(7)
C9 C10 1.377(7)
C9 H9 0.9500
C10 C11 1.376(7)
C11 C12 1.398(7)
C11 H11 0.9500
C12 C14 1.470(8)
C13 H131 0.9800
C13 H132 0.9800
C13 H133 0.9800
C14 H141 0.9800
C14 H142 0.9800
C14 H143 0.9800
C15 C16 1.454(7)
C15 H151 0.9900
C15 H152 0.9900
C16 C17 1.208(7)
C17 C18 1.349(8)
C18 C19 1.218(8)
C19 C20 1.449(8)
C20 H201 0.9900
C20 H202 0.9900
C21 C26 1.368(8)
C21 C22 1.384(8)
C22 C23 1.400(7)
C22 H22 0.9500
C23 C24 1.396(7)
C23 C27 1.514(8)
C24 C25 1.410(7)
C24 C30 1.492(6)
C25 C26 1.404(7)
C25 C28 1.499(8)
C26 H26 0.9500
C27 H271 0.9800
C27 H272 0.9800
C27 H273 0.9800
C28 H281 0.9800
C28 H282 0.9800
C28 H283 0.9800
C29 C34 1.411(6)
C29 C30 1.413(7)
C29 C66 1.443(6)
C30 C31 1.371(7)
C31 C32 1.383(7)
C31 H31 0.9500
C32 C33 1.366(7)
C32 H32 0.9500
C33 C34 1.403(6)
C33 H33 0.9500
C34 C35 1.488(6)
C35 C40 1.386(7)
C35 C36 1.411(7)
C36 C37 1.365(7)
C36 C41 1.503(8)
C37 C38 1.364(8)
C37 H37 0.9500
C38 C39 1.383(8)
C39 C40 1.402(7)
C39 H39 0.9500
C40 C42 1.506(8)
C41 H411 0.9800
C41 H412 0.9800
C41 H413 0.9800
C42 H421 0.9800
C42 H422 0.9800
C42 H423 0.9800
C43 C44 1.445(7)
C43 H431 0.9900
C43 H432 0.9900
C44 C45 1.194(7)
C45 C46 1.381(7)
C46 C47 1.192(7)
C47 C48 1.439(7)
C48 H481 0.9900
C48 H482 0.9900
C49 C54 1.365(7)
C49 C50 1.397(7)
C50 C51 1.389(7)
C50 H50 0.9500
C51 C52 1.407(7)
C51 C55 1.500(7)
C52 C53 1.393(7)
C53 C54 1.396(7)
C53 C56 1.497(8)
C54 H54 0.9500
C55 H551 0.9800
C55 H552 0.9800
C55 H553 0.9800
C56 H561 0.9800
C56 H562 0.9800
C56 H563 0.9800
C57 C58 1.207(6)
C58 C59 1.425(6)
C59 C64 1.397(6)
C59 C60 1.409(6)
C60 C61 1.360(6)
C60 H60 0.9500
C61 C62 1.401(7)
C61 H61 0.9500
C62 C63 1.386(7)
C62 C65 1.443(6)
C63 C64 1.397(6)
C63 H63 0.9500
C64 H64 0.9500
C65 C66 1.203(6)

loop_
_geom_torsion_atom_site_label_1
_geom_torsion_atom_site_label_2
_geom_torsion_atom_site_label_3
_geom_torsion_atom_site_label_4
_geom_torsion
C6 C1 C2 C3 -1.5(7)
C57 C1 C2 C3 179.4(4)
C6 C1 C2 C52 176.0(4)
C57 C1 C2 C52 -3.1(6)
C1 C2 C3 C4 -0.3(7)
C52 C2 C3 C4 -177.9(4)
C2 C3 C4 C5 1.5(7)
C3 C4 C5 C6 -1.0(7)
C4 C5 C6 C1 -0.8(7)
C4 C5 C6 C7 175.6(4)
C2 C1 C6 C5 2.0(6)
C57 C1 C6 C5 -178.9(4)
C2 C1 C6 C7 -174.2(4)
C57 C1 C6 C7 4.9(7)
C5 C6 C7 C12 -105.0(5)
C1 C6 C7 C12 71.3(6)
C5 C6 C7 C8 66.5(6)
C1 C6 C7 C8 -117.3(5)
C12 C7 C8 C9 -0.2(6)
C6 C7 C8 C9 -171.6(4)
C12 C7 C8 C13 177.8(4)
C6 C7 C8 C13 6.4(6)
C7 C8 C9 C10 1.4(6)
C13 C8 C9 C10 -176.7(4)
C8 C9 C10 C11 -2.3(7)
C8 C9 C10 O1 175.1(4)
C15 O1 C10 C11 -37.7(7)
C15 O1 C10 C9 145.0(4)
C9 C10 C11 C12 2.1(7)
O1 C10 C11 C12 -175.1(5)
C10 C11 C12 C7 -1.0(7)
C10 C11 C12 C14 177.3(5)
C8 C7 C12 C11 0.0(7)
C6 C7 C12 C11 171.5(4)
C8 C7 C12 C14 -178.2(5)
C6 C7 C12 C14 -6.6(7)
C10 O1 C15 C16 -56.9(6)
C21 O2 C20 C19 -146.5(5)
C20 O2 C21 C26 -26.4(7)
C20 O2 C21 C22 151.6(5)
C26 C21 C22 C23 -0.3(8)
O2 C21 C22 C23 -178.4(4)
C21 C22 C23 C24 1.0(7)
C21 C22 C23 C27 177.7(5)
C22 C23 C24 C25 -1.0(7)
C27 C23 C24 C25 -177.8(5)
C22 C23 C24 C30 178.4(4)
C27 C23 C24 C30 1.6(7)
C23 C24 C25 C26 0.3(7)
C30 C24 C25 C26 -179.0(4)
C23 C24 C25 C28 -179.6(5)
C30 C24 C25 C28 1.1(7)
O2 C21 C26 C25 177.6(4)
C22 C21 C26 C25 -0.3(7)
C24 C25 C26 C21 0.4(7)
C28 C25 C26 C21 -179.8(5)
C34 C29 C30 C31 3.0(7)
C66 C29 C30 C31 -177.0(4)
C34 C29 C30 C24 -178.3(4)
C66 C29 C30 C24 1.7(6)
C23 C24 C30 C31 83.9(6)
C25 C24 C30 C31 -96.8(6)
C23 C24 C30 C29 -94.7(6)
C25 C24 C30 C29 84.6(6)
C29 C30 C31 C32 -2.0(8)
C24 C30 C31 C32 179.4(5)
C30 C31 C32 C33 -0.6(8)
C31 C32 C33 C34 2.1(8)
C32 C33 C34 C29 -1.1(7)
C32 C33 C34 C35 179.7(5)
C30 C29 C34 C33 -1.5(6)
C66 C29 C34 C33 178.5(4)
C30 C29 C34 C35 177.6(4)
C66 C29 C34 C35 -2.4(7)
C33 C34 C35 C40 111.2(5)
C29 C34 C35 C40 -67.9(6)
C33 C34 C35 C36 -64.5(5)
C29 C34 C35 C36 116.3(5)
C40 C35 C36 C37 -2.4(6)
C34 C35 C36 C37 173.4(4)
C40 C35 C36 C41 179.0(4)
C34 C35 C36 C41 -5.2(6)
C35 C36 C37 C38 0.1(7)
C41 C36 C37 C38 178.8(4)
C36 C37 C38 C39 1.8(7)
C36 C37 C38 O3 -176.5(4)
C43 O3 C38 C37 -155.3(5)
C43 O3 C38 C39 26.5(7)
C37 C38 C39 C40 -1.4(7)
O3 C38 C39 C40 176.7(4)
C36 C35 C40 C39 2.8(6)
C34 C35 C40 C39 -173.0(4)
C36 C35 C40 C42 179.7(5)
C34 C35 C40 C42 4.0(7)
C38 C39 C40 C35 -0.9(7)
C38 C39 C40 C42 -178.0(5)
C38 O3 C43 C44 59.1(6)
C49 O4 C48 C47 150.0(4)
C48 O4 C49 C54 21.3(7)
C48 O4 C49 C50 -157.9(4)
C54 C49 C50 C51 -1.9(7)
O4 C49 C50 C51 177.2(4)
C49 C50 C51 C52 0.3(7)
C49 C50 C51 C55 -178.4(5)
C50 C51 C52 C53 1.3(7)
C55 C51 C52 C53 -180.0(5)
C50 C51 C52 C2 -178.7(4)
C55 C51 C52 C2 0.0(7)
C3 C2 C52 C53 90.5(6)
C1 C2 C52 C53 -87.1(6)
C3 C2 C52 C51 -89.5(5)
C1 C2 C52 C51 93.0(6)
C51 C52 C53 C54 -1.4(7)
C2 C52 C53 C54 178.6(4)
C51 C52 C53 C56 178.4(5)
C2 C52 C53 C56 -1.6(7)
O4 C49 C54 C53 -177.2(4)
C50 C49 C54 C53 1.9(7)
C52 C53 C54 C49 -0.2(7)
C56 C53 C54 C49 -180.0(5)
C64 C59 C60 C61 0.5(7)
C58 C59 C60 C61 -179.2(4)
C59 C60 C61 C62 -1.2(7)
C60 C61 C62 C63 0.8(7)
C60 C61 C62 C65 -179.7(4)
C61 C62 C63 C64 0.4(7)
C65 C62 C63 C64 -179.1(4)
C60 C59 C64 C63 0.7(7)
C58 C59 C64 C63 -179.7(4)
C62 C63 C64 C59 -1.1(7)
